data_4514702
loop_
_publ_author_name
'Schild, Dirk J.'
'Peters, Jonas C.'

_publ_section_title
;
 Light Enhanced Fe-Mediated Nitrogen Fixation: Mechanistic Insights
 Regarding H<sub>2</sub> Elimination, HER, and NH<sub>3</sub> Generation.
;
_journal_issue 5
_journal_name_full 'ACS catalysis'
_journal_page_first 4286
_journal_page_last 4295
_journal_paper_doi 10.1021/acscatal.9b00523
_journal_volume 9
_journal_year 2019
_chemical_formula_moiety 'C42 H65 Fe K N2 O6 P3'
_chemical_formula_sum 'C42 H65 Fe K N2 O6 P3'
_chemical_formula_weight 881.82
_space_group_crystal_system monoclinic
_space_group_IT_number 14
_space_group_name_Hall '-P 2yn'
_space_group_name_H-M_alt 'P 1 21/n 1'
_symmetry_space_group_name_Hall '-P 2yn'
_symmetry_space_group_name_H-M 'P 1 21/n 1'
_atom_sites_solution_hydrogens geom
_atom_sites_solution_primary dual
_audit_creation_date 2018-12-19
_audit_creation_method
;
Olex2 1.2
(compiled 2018.05.29 svn.r3508 for OlexSys, GUI svn.r5506)
;
_cell_angle_alpha 90
_cell_angle_beta 93.645(3)
_cell_angle_gamma 90
_cell_formula_units_Z 4
_cell_length_a 10.4864(6)
_cell_length_b 23.9154(17)
_cell_length_c 17.8619(10)
_cell_measurement_reflns_used 9960
_cell_measurement_temperature 100(2)
_cell_measurement_theta_max 39.16
_cell_measurement_theta_min 2.36
_cell_volume 4470.5(5)
_computing_cell_refinement 'SAINT V8.38A (?, 2016)'
_computing_data_reduction 'SAINT V8.38A (?, 2016)'
_computing_molecular_graphics 'Olex2 (Dolomanov et al., 2009)'
_computing_publication_material 'Olex2 (Dolomanov et al., 2009)'
_computing_structure_refinement 'ShelXL (Sheldrick, 2015)'
_computing_structure_solution 'XT (Sheldrick, 2015)'
_diffrn_ambient_temperature 100.0
_diffrn_measured_fraction_theta_full 0.999
_diffrn_measured_fraction_theta_max 0.982
_diffrn_measurement_device_type 'Bruker APEX-II CCD'
_diffrn_measurement_method '\f and \w scans'
_diffrn_radiation_type MoK\a
_diffrn_radiation_wavelength 0.71073
_diffrn_reflns_av_R_equivalents 0.0480
_diffrn_reflns_av_unetI/netI 0.0334
_diffrn_reflns_Laue_measured_fraction_full 0.999
_diffrn_reflns_Laue_measured_fraction_max 0.982
_diffrn_reflns_limit_h_max 18
_diffrn_reflns_limit_h_min -18
_diffrn_reflns_limit_k_max 42
_diffrn_reflns_limit_k_min -42
_diffrn_reflns_limit_l_max 32
_diffrn_reflns_limit_l_min -31
_diffrn_reflns_number 220099
_diffrn_reflns_point_group_measured_fraction_full 0.999
_diffrn_reflns_point_group_measured_fraction_max 0.982
_diffrn_reflns_theta_full 25.242
_diffrn_reflns_theta_max 39.747
_diffrn_reflns_theta_min 2.124
_diffrn_standards_number 0
_exptl_absorpt_coefficient_mu 0.584
_exptl_absorpt_correction_T_max 1.0000
_exptl_absorpt_correction_T_min 0.9517
_exptl_absorpt_correction_type multi-scan
_exptl_absorpt_process_details
'SADABS-2016/2 (Bruker,2016/2) was used for absorption correction. wR2(int) was 0.0705 before and 0.0550 after correction. The Ratio of minimum to maximum transmission is 0.9517. The \l/2 correction factor is Not present.'
_exptl_crystal_colour 'metallic brown'
_exptl_crystal_colour_lustre metallic
_exptl_crystal_colour_primary brown
_exptl_crystal_density_diffrn 1.310
_exptl_crystal_description chunk
_exptl_crystal_F_000 1876
_exptl_crystal_size_max 0.26
_exptl_crystal_size_mid 0.26
_exptl_crystal_size_min 0.23
_refine_diff_density_max 2.068
_refine_diff_density_min -0.642
_refine_diff_density_rms 0.082
_refine_ls_extinction_method none
_refine_ls_goodness_of_fit_ref 1.062
_refine_ls_hydrogen_treatment constr
_refine_ls_matrix_type full
_refine_ls_number_parameters 544
_refine_ls_number_reflns 26751
_refine_ls_number_restraints 0
_refine_ls_restrained_S_all 1.062
_refine_ls_R_factor_all 0.0682
_refine_ls_R_factor_gt 0.0460
_refine_ls_shift/su_max 0.002
_refine_ls_shift/su_mean 0.000
_refine_ls_structure_factor_coef Fsqd
_refine_ls_weighting_details 'w=1/[\s^2^(Fo^2^)+(0.0391P)^2^+3.0025P] where P=(Fo^2^+2Fc^2^)/3'
_refine_ls_weighting_scheme calc
_refine_ls_wR_factor_gt 0.0998
_refine_ls_wR_factor_ref 0.1080
_reflns_Friedel_coverage 0.000
_reflns_number_gt 21065
_reflns_number_total 26751
_reflns_threshold_expression 'I > 2\s(I)'
_cod_data_source_file cs9b00523_si_002.cif
_cod_data_source_block p17651
_cod_database_code 4514702
_shelx_shelxl_version_number 2018/1
_shelx_space_group_comment
;
The symmetry employed for this shelxl refinement is uniquely defined
by the following loop, which should always be used as a source of
symmetry information in preference to the above space-group names.
They are only intended as comments.
;
_olex2_refinement_description
;
1. Fixed Uiso
 At 1.2 times of:
  All C(H) groups, All C(H,H) groups, All C(H,H,H,H) groups
 At 1.5 times of:
  All C(H,H,H) groups
2. Others
 Sof(H34c)=Sof(H34d)=Sof(H36c)=Sof(H36d)=Sof(O1)=1-FVAR(1)
 Sof(O7)=Sof(H34a)=Sof(H34b)=Sof(H36a)=Sof(H36b)=FVAR(1)
 Sof(H41c)=Sof(H41d)=Sof(H39c)=Sof(H39d)=Sof(O4)=1-FVAR(2)
 Sof(O9)=Sof(H41a)=Sof(H41b)=Sof(H39a)=Sof(H39b)=FVAR(2)
 Sof(H33c)=Sof(H33d)=Sof(O10)=1-FVAR(3)
 Sof(O6)=Sof(H33a)=Sof(H33b)=FVAR(3)
 Sof(H40c)=Sof(H40d)=Sof(H38c)=Sof(H38d)=Sof(O8)=1-FVAR(4)
 Sof(O3)=Sof(H40a)=Sof(H40b)=Sof(H38a)=Sof(H38b)=FVAR(4)
3.a Ternary CH refined with riding coordinates:
 C20(H20), C23(H23), C17(H17), C14(H14)
3.b Secondary CH2 refined with riding coordinates:
 C37(H37a,H37b), C42(H42a,H42b), C31(H31a,H31b), C32(H32a,H32b), C40(H40a,
 H40b), C40(H40c,H40d), C41(H41a,H41b), C41(H41c,H41d), C38(H38a,H38b),
 C38(H38c,H38d), C34(H34a,H34b), C34(H34c,H34d), C35(H35a,H35b), C39(H39a,H39b),
  C39(H39c,H39d), C36(H36a,H36b), C36(H36c,H36d), C33(H33a,H33b), C33(H33c,H33d)
3.c Aromatic/amide H refined with riding coordinates:
 C30(H30), C27(H27), C8(H8), C29(H29), C2(H2), C28(H28), C6(H6), C11(H11),
 C9(H9), C10(H10), C5(H5), C4(H4), C3(H3)
3.d Idealised Me refined as rotating group:
 C19(H19a,H19b,H19c), C18(H18a,H18b,H18c), C21(H21a,H21b,H21c), C24(H24a,H24b,
 H24c), C16(H16a,H16b,H16c), C15(H15a,H15b,H15c), C13(H13a,H13b,H13c), C22(H22a,
 H22b,H22c)
;
_olex2_submission_special_instructions 'No special instructions were received'

loop_
_space_group_symop_operation_xyz
'x, y, z'
'-x+1/2, y+1/2, -z+1/2'
'-x, -y, -z'
'x-1/2, -y-1/2, z-1/2'

loop_
_atom_site_label
_atom_site_type_symbol
_atom_site_fract_x
_atom_site_fract_y
_atom_site_fract_z
_atom_site_U_iso_or_equiv
_atom_site_adp_type
_atom_site_occupancy
_atom_site_site_symmetry_order
_atom_site_calc_flag
_atom_site_refinement_flags_posn
_atom_site_refinement_flags_occupancy
_atom_site_disorder_assembly
_atom_site_disorder_group
Fe1 Fe 0.27178(2) 0.33182(2) 0.65580(2) 0.01031(3) Uani 1 1 d . . . .
K1 K 0.35280(2) 0.09645(2) 0.66981(2) 0.01760(4) Uani 1 1 d . . . .
P1 P 0.35434(2) 0.36607(2) 0.75685(2) 0.01127(4) Uani 1 1 d . . . .
P3 P 0.09058(2) 0.35730(2) 0.69273(2) 0.01141(4) Uani 1 1 d . . . .
P2 P 0.41178(2) 0.37748(2) 0.59899(2) 0.01199(4) Uani 1 1 d . . . .
O5 O 0.43483(9) 0.10896(4) 0.52352(5) 0.02239(16) Uani 1 1 d . . . .
O2 O 0.26508(10) 0.10432(4) 0.81192(5) 0.02500(18) Uani 1 1 d . . . .
O3 O 0.51405(13) 0.13445(12) 0.78149(7) 0.0265(5) Uani 0.900(10) 1 d . P A 1
O6 O 0.17480(12) 0.10494(15) 0.55145(7) 0.0231(5) Uani 0.881(12) 1 d . P A 1
O9 O 0.62709(10) 0.09958(4) 0.64897(6) 0.0213(3) Uani 0.903(4) 1 d . P A 1
N1 N 0.30018(9) 0.25870(4) 0.65861(5) 0.01734(16) Uani 1 1 d . . . .
C12 C 0.51841(9) 0.41777(4) 0.66596(5) 0.01273(15) Uani 1 1 d . . . .
C30 C 0.01315(11) 0.43090(5) 0.81069(6) 0.01859(18) Uani 1 1 d . . . .
H30 H -0.072844 0.426079 0.791717 0.022 Uiso 1 1 calc R . . .
O7 O 0.09959(11) 0.06459(5) 0.68669(6) 0.0218(3) Uani 0.816(4) 1 d . P A 1
C26 C 0.23832(10) 0.40840(4) 0.80677(5) 0.01289(15) Uani 1 1 d . . . .
C7 C 0.48981(9) 0.41346(4) 0.74130(5) 0.01261(14) Uani 1 1 d . . . .
C25 C 0.11163(10) 0.40274(4) 0.77688(6) 0.01340(15) Uani 1 1 d . . . .
C27 C 0.26467(11) 0.44315(5) 0.86901(6) 0.01728(17) Uani 1 1 d . . . .
H27 H 0.349971 0.446837 0.889692 0.021 Uiso 1 1 calc R . . .
N2 N 0.32147(13) 0.21204(5) 0.66170(8) 0.0298(2) Uani 1 1 d . . . .
C8 C 0.56668(10) 0.44089(5) 0.79695(6) 0.01574(16) Uani 1 1 d . . . .
H8 H 0.547527 0.437728 0.848049 0.019 Uiso 1 1 calc R . . .
C29 C 0.04059(12) 0.46593(5) 0.87198(7) 0.0214(2) Uani 1 1 d . . . .
H29 H -0.026486 0.485407 0.894065 0.026 Uiso 1 1 calc R . . .
C20 C -0.03477(10) 0.39927(5) 0.63730(6) 0.01679(17) Uani 1 1 d . . . .
H20 H -0.111236 0.402149 0.667798 0.020 Uiso 1 1 calc R . . .
C2 C 0.37013(13) 0.31378(5) 0.90240(7) 0.0227(2) Uani 1 1 d . . . .
H2 H 0.286656 0.327869 0.908291 0.027 Uiso 1 1 calc R . . .
C19 C -0.07713(12) 0.37188(6) 0.56246(7) 0.0234(2) Uani 1 1 d . . . .
H19A H -0.001795 0.362785 0.535048 0.035 Uiso 1 1 calc GR . . .
H19B H -0.132097 0.397761 0.532613 0.035 Uiso 1 1 calc GR . . .
H19C H -0.124651 0.337555 0.571754 0.035 Uiso 1 1 calc GR . . .
C28 C 0.16617(13) 0.47242(5) 0.90085(6) 0.0206(2) Uani 1 1 d . . . .
H28 H 0.184942 0.496716 0.942158 0.025 Uiso 1 1 calc R . . .
C6 C 0.55211(12) 0.30231(5) 0.82920(7) 0.02021(19) Uani 1 1 d . . . .
H6 H 0.593964 0.308292 0.784250 0.024 Uiso 1 1 calc R . . .
C1 C 0.43062(11) 0.32552(4) 0.83664(6) 0.01575(16) Uani 1 1 d . . . .
C11 C 0.62355(10) 0.44997(5) 0.64730(6) 0.01607(16) Uani 1 1 d . . . .
H11 H 0.643160 0.453261 0.596292 0.019 Uiso 1 1 calc R . . .
C18 C 0.34114(12) 0.48861(5) 0.56337(7) 0.0219(2) Uani 1 1 d . . . .
H18A H 0.287926 0.481116 0.605397 0.033 Uiso 1 1 calc GR . . .
H18B H 0.294180 0.512587 0.526647 0.033 Uiso 1 1 calc GR . . .
H18C H 0.419838 0.507508 0.581941 0.033 Uiso 1 1 calc GR . . .
C21 C 0.01200(13) 0.45852(5) 0.62255(7) 0.0233(2) Uani 1 1 d . . . .
H21A H 0.038984 0.476429 0.670304 0.035 Uiso 1 1 calc GR . . .
H21B H -0.057411 0.480225 0.597339 0.035 Uiso 1 1 calc GR . . .
H21C H 0.084432 0.456908 0.590544 0.035 Uiso 1 1 calc GR . . .
C9 C 0.67101(10) 0.47277(5) 0.77778(6) 0.01707(17) Uani 1 1 d . . . .
H9 H 0.722525 0.491422 0.815676 0.020 Uiso 1 1 calc R . . .
C10 C 0.69953(10) 0.47719(5) 0.70280(7) 0.01725(17) Uani 1 1 d . . . .
H10 H 0.770765 0.498769 0.689569 0.021 Uiso 1 1 calc R . . .
C24 C 0.04372(15) 0.27981(5) 0.80619(7) 0.0266(2) Uani 1 1 d . . . .
H24A H 0.130315 0.266390 0.798777 0.040 Uiso 1 1 calc GR . . .
H24B H -0.008174 0.248880 0.823505 0.040 Uiso 1 1 calc GR . . .
H24C H 0.047561 0.309689 0.843809 0.040 Uiso 1 1 calc GR . . .
C23 C -0.01626(11) 0.30233(5) 0.73221(6) 0.01782(18) Uani 1 1 d . . . .
H23 H -0.100966 0.319448 0.741144 0.021 Uiso 1 1 calc R . . .
C17 C 0.37476(11) 0.43329(5) 0.52602(6) 0.01787(18) Uani 1 1 d . . . .
H17 H 0.452691 0.439338 0.497563 0.021 Uiso 1 1 calc R . . .
C16 C 0.26510(13) 0.41538(6) 0.47033(7) 0.0245(2) Uani 1 1 d . . . .
H16A H 0.287741 0.380335 0.446039 0.037 Uiso 1 1 calc GR . . .
H16B H 0.250042 0.444519 0.432211 0.037 Uiso 1 1 calc GR . . .
H16C H 0.187396 0.409853 0.497146 0.037 Uiso 1 1 calc GR . . .
C5 C 0.61253(14) 0.27055(5) 0.88675(8) 0.0264(3) Uani 1 1 d . . . .
H5 H 0.695316 0.255693 0.880863 0.032 Uiso 1 1 calc R . . .
C37 C 0.33859(16) 0.14467(6) 0.85525(8) 0.0292(3) Uani 1 1 d . . . .
H37A H 0.310210 0.145905 0.907034 0.035 Uiso 1 1 calc R . . .
H37B H 0.326560 0.182260 0.832687 0.035 Uiso 1 1 calc R . . .
C42 C 0.55212(14) 0.13904(7) 0.52596(9) 0.0296(3) Uani 1 1 d . . . .
H42A H 0.540715 0.176316 0.548708 0.036 Uiso 1 1 calc R . . .
H42B H 0.579812 0.144416 0.474490 0.036 Uiso 1 1 calc R . . .
C15 C 0.47974(14) 0.30182(6) 0.48640(7) 0.0270(2) Uani 1 1 d . . . .
H15A H 0.411055 0.278669 0.504571 0.041 Uiso 1 1 calc GR . . .
H15B H 0.545626 0.277681 0.467061 0.041 Uiso 1 1 calc GR . . .
H15C H 0.444869 0.326372 0.446206 0.041 Uiso 1 1 calc GR . . .
C31 C 0.33768(14) 0.13715(6) 0.47818(8) 0.0273(2) Uani 1 1 d . . . .
H31A H 0.364864 0.141346 0.426404 0.033 Uiso 1 1 calc R . . .
H31B H 0.323297 0.174906 0.498743 0.033 Uiso 1 1 calc R . . .
C13 C 0.61152(12) 0.29984(5) 0.60829(7) 0.0229(2) Uani 1 1 d . . . .
H13A H 0.656674 0.323054 0.646646 0.034 Uiso 1 1 calc GR . . .
H13B H 0.673408 0.277133 0.582844 0.034 Uiso 1 1 calc GR . . .
H13C H 0.551197 0.275258 0.632078 0.034 Uiso 1 1 calc GR . . .
C14 C 0.53864(11) 0.33740(5) 0.55109(6) 0.01838(18) Uani 1 1 d . . . .
H14 H 0.599829 0.364630 0.530574 0.022 Uiso 1 1 calc R . . .
C32 C 0.21672(14) 0.10381(6) 0.47745(7) 0.0255(2) Uani 1 1 d . . . .
H32A H 0.151051 0.120365 0.441825 0.031 Uiso 1 1 calc R . A 1
H32B H 0.232537 0.064825 0.461877 0.031 Uiso 1 1 calc R . A 1
C4 C 0.55223(16) 0.26054(6) 0.95269(8) 0.0310(3) Uani 1 1 d . . . .
H4 H 0.593924 0.239577 0.992251 0.037 Uiso 1 1 calc R . . .
C40 C 0.64648(14) 0.13394(6) 0.77464(9) 0.0303(3) Uani 1 1 d . . . .
H40A H 0.682097 0.097082 0.790132 0.036 Uiso 0.900(10) 1 calc R P A 1
H40B H 0.687841 0.162934 0.807459 0.036 Uiso 0.900(10) 1 calc R P A 1
H40C H 0.654538 0.169745 0.802367 0.036 Uiso 0.100(10) 1 calc R P A 2
H40D H 0.714729 0.108892 0.795837 0.036 Uiso 0.100(10) 1 calc R P A 2
C22 C -0.03617(13) 0.25362(6) 0.67706(8) 0.0258(2) Uani 1 1 d . . . .
H22A H -0.085396 0.266532 0.631866 0.039 Uiso 1 1 calc GR . . .
H22B H -0.082891 0.223554 0.700616 0.039 Uiso 1 1 calc GR . . .
H22C H 0.047040 0.239604 0.663391 0.039 Uiso 1 1 calc GR . . .
C41 C 0.65163(14) 0.10633(7) 0.57205(8) 0.0307(3) Uani 1 1 d . . . .
H41A H 0.659127 0.068808 0.549325 0.037 Uiso 0.903(4) 1 calc R P A 1
H41B H 0.735066 0.125311 0.569154 0.037 Uiso 0.903(4) 1 calc R P A 1
H41C H 0.740574 0.118129 0.565048 0.037 Uiso 0.097(4) 1 calc R P A 2
H41D H 0.642169 0.065257 0.567517 0.037 Uiso 0.097(4) 1 calc R P A 2
C38 C 0.47554(16) 0.12836(7) 0.85643(8) 0.0310(3) Uani 1 1 d . . . .
H38A H 0.527609 0.152806 0.891086 0.037 Uiso 0.900(10) 1 calc R P A 1
H38B H 0.486672 0.089147 0.873376 0.037 Uiso 0.900(10) 1 calc R P A 1
H38C H 0.527506 0.161342 0.872328 0.037 Uiso 0.100(10) 1 calc R P A 2
H38D H 0.490941 0.099263 0.895387 0.037 Uiso 0.100(10) 1 calc R P A 2
C3 C 0.43064(17) 0.28158(6) 0.95972(8) 0.0309(3) Uani 1 1 d . . . .
H3 H 0.387747 0.274095 1.003909 0.037 Uiso 1 1 calc R . . .
C34 C 0.01190(14) 0.09085(7) 0.63512(9) 0.0305(3) Uani 1 1 d . . . .
H34A H 0.008386 0.131374 0.646132 0.037 Uiso 0.816(4) 1 calc R P A 1
H34B H -0.074463 0.075001 0.639740 0.037 Uiso 0.816(4) 1 calc R P A 1
H34C H -0.050002 0.122153 0.632160 0.037 Uiso 0.184(4) 1 calc R P A 2
H34D H -0.037012 0.057087 0.647686 0.037 Uiso 0.184(4) 1 calc R P A 2
C35 C 0.13289(16) 0.11577(7) 0.80700(10) 0.0344(3) Uani 1 1 d . . . .
H35A H 0.116423 0.152051 0.781508 0.041 Uiso 1 1 calc R . . .
H35B H 0.101082 0.118082 0.857916 0.041 Uiso 1 1 calc R . . .
C39 C 0.67175(14) 0.14523(6) 0.69483(10) 0.0311(3) Uani 1 1 d . . . .
H39A H 0.627643 0.180011 0.677837 0.037 Uiso 0.903(4) 1 calc R P A 1
H39B H 0.764594 0.150413 0.690247 0.037 Uiso 0.903(4) 1 calc R P A 1
H39C H 0.688412 0.185783 0.690128 0.037 Uiso 0.097(4) 1 calc R P A 2
H39D H 0.751711 0.125580 0.684210 0.037 Uiso 0.097(4) 1 calc R P A 2
C36 C 0.06519(16) 0.06994(8) 0.76358(9) 0.0375(4) Uani 1 1 d . . . .
H36A H 0.083519 0.034062 0.789752 0.045 Uiso 0.816(4) 1 calc R P A 1
H36B H -0.028002 0.076586 0.763530 0.045 Uiso 0.816(4) 1 calc R P A 1
H36C H -0.026315 0.066408 0.773420 0.045 Uiso 0.184(4) 1 calc R P A 2
H36D H 0.108926 0.033296 0.768132 0.045 Uiso 0.184(4) 1 calc R P A 2
C33 C 0.05184(14) 0.08219(7) 0.55760(9) 0.0328(3) Uani 1 1 d . . . .
H33A H 0.052875 0.041721 0.546006 0.039 Uiso 0.881(12) 1 calc R P A 1
H33B H -0.009751 0.100614 0.521227 0.039 Uiso 0.881(12) 1 calc R P A 1
H33C H 0.014711 0.046225 0.539495 0.039 Uiso 0.119(12) 1 calc R P A 2
H33D H 0.011092 0.111936 0.525819 0.039 Uiso 0.119(12) 1 calc R P A 2
O1 O 0.0886(7) 0.1008(3) 0.6924(4) 0.0382(19) Uani 0.184(4) 1 d . P A 2
O4 O 0.5917(10) 0.1326(6) 0.6461(5) 0.028(3) Uani 0.097(4) 1 d . P A 2
O10 O 0.1696(8) 0.0815(9) 0.5450(6) 0.019(3) Uani 0.119(12) 1 d . P A 2
O8 O 0.5204(18) 0.1084(11) 0.7903(9) 0.035(5) Uani 0.100(10) 1 d . P A 2

loop_
_atom_site_aniso_label
_atom_site_aniso_U_11
_atom_site_aniso_U_22
_atom_site_aniso_U_33
_atom_site_aniso_U_23
_atom_site_aniso_U_13
_atom_site_aniso_U_12
Fe1 0.01063(5) 0.01019(5) 0.01020(5) -0.00069(4) 0.00135(4) -0.00091(4)
K1 0.01925(9) 0.01785(9) 0.01528(8) -0.00165(7) -0.00220(7) -0.00058(7)
P1 0.01258(10) 0.01124(10) 0.00998(9) 0.00034(7) 0.00055(7) -0.00105(8)
P3 0.01094(9) 0.01174(10) 0.01167(9) -0.00011(7) 0.00165(7) -0.00019(8)
P2 0.01194(10) 0.01372(10) 0.01047(9) -0.00042(8) 0.00199(7) -0.00187(8)
O5 0.0241(4) 0.0229(4) 0.0199(4) 0.0047(3) -0.0003(3) 0.0007(3)
O2 0.0316(5) 0.0193(4) 0.0242(4) -0.0046(3) 0.0028(3) -0.0036(3)
O3 0.0249(5) 0.0336(12) 0.0199(5) -0.0040(5) -0.0076(4) 0.0006(5)
O6 0.0217(5) 0.0261(13) 0.0206(5) 0.0003(5) -0.0057(3) -0.0037(5)
O9 0.0214(5) 0.0188(5) 0.0233(4) 0.0009(3) -0.0011(3) -0.0016(4)
N1 0.0176(4) 0.0151(4) 0.0191(4) -0.0020(3) -0.0005(3) -0.0008(3)
C12 0.0118(3) 0.0125(4) 0.0140(4) -0.0002(3) 0.0016(3) -0.0011(3)
C30 0.0186(4) 0.0186(4) 0.0190(4) -0.0030(3) 0.0043(3) 0.0034(4)
O7 0.0216(5) 0.0209(6) 0.0230(5) -0.0004(4) 0.0012(4) -0.0020(4)
C26 0.0159(4) 0.0111(3) 0.0119(3) -0.0008(3) 0.0028(3) -0.0017(3)
C7 0.0121(3) 0.0127(4) 0.0129(3) 0.0005(3) -0.0003(3) -0.0001(3)
C25 0.0149(4) 0.0117(4) 0.0138(4) -0.0004(3) 0.0032(3) 0.0008(3)
C27 0.0213(4) 0.0154(4) 0.0154(4) -0.0034(3) 0.0029(3) -0.0041(3)
N2 0.0342(6) 0.0159(4) 0.0383(6) -0.0014(4) -0.0052(5) 0.0028(4)
C8 0.0146(4) 0.0173(4) 0.0150(4) -0.0013(3) -0.0017(3) -0.0016(3)
C29 0.0266(5) 0.0169(4) 0.0214(5) -0.0043(4) 0.0075(4) 0.0037(4)
C20 0.0129(4) 0.0208(4) 0.0168(4) 0.0018(3) 0.0018(3) 0.0033(3)
C2 0.0303(6) 0.0214(5) 0.0164(4) 0.0064(4) 0.0007(4) -0.0006(4)
C19 0.0178(5) 0.0330(6) 0.0187(5) 0.0005(4) -0.0035(4) 0.0013(4)
C28 0.0297(5) 0.0148(4) 0.0179(4) -0.0048(3) 0.0067(4) -0.0023(4)
C6 0.0247(5) 0.0162(4) 0.0190(4) 0.0001(3) -0.0040(4) 0.0035(4)
C1 0.0212(4) 0.0126(4) 0.0130(4) 0.0009(3) -0.0022(3) -0.0013(3)
C11 0.0139(4) 0.0161(4) 0.0185(4) -0.0001(3) 0.0035(3) -0.0027(3)
C18 0.0232(5) 0.0188(5) 0.0233(5) 0.0059(4) -0.0015(4) -0.0021(4)
C21 0.0240(5) 0.0209(5) 0.0251(5) 0.0068(4) 0.0020(4) 0.0051(4)
C9 0.0128(4) 0.0168(4) 0.0212(4) -0.0030(3) -0.0016(3) -0.0013(3)
C10 0.0124(4) 0.0158(4) 0.0236(5) -0.0012(3) 0.0016(3) -0.0026(3)
C24 0.0421(7) 0.0191(5) 0.0190(5) 0.0042(4) 0.0052(5) -0.0064(5)
C23 0.0167(4) 0.0162(4) 0.0211(4) 0.0005(3) 0.0058(3) -0.0031(3)
C17 0.0179(4) 0.0225(5) 0.0133(4) 0.0048(3) 0.0010(3) -0.0042(4)
C16 0.0252(5) 0.0314(6) 0.0159(4) 0.0048(4) -0.0053(4) -0.0035(5)
C5 0.0332(6) 0.0160(5) 0.0282(6) 0.0000(4) -0.0131(5) 0.0056(4)
C37 0.0417(8) 0.0243(6) 0.0213(5) -0.0072(4) 0.0000(5) -0.0033(5)
C42 0.0273(6) 0.0312(6) 0.0305(6) 0.0106(5) 0.0024(5) -0.0038(5)
C15 0.0324(6) 0.0288(6) 0.0203(5) -0.0104(4) 0.0054(4) -0.0007(5)
C31 0.0323(6) 0.0254(6) 0.0232(5) 0.0081(4) -0.0054(5) -0.0003(5)
C13 0.0174(4) 0.0236(5) 0.0280(5) -0.0050(4) 0.0037(4) 0.0045(4)
C14 0.0173(4) 0.0201(5) 0.0185(4) -0.0043(4) 0.0070(3) -0.0022(4)
C32 0.0325(6) 0.0243(5) 0.0182(5) 0.0031(4) -0.0085(4) -0.0012(5)
C4 0.0474(8) 0.0180(5) 0.0253(6) 0.0063(4) -0.0156(5) 0.0007(5)
C40 0.0292(6) 0.0274(6) 0.0325(7) -0.0060(5) -0.0119(5) -0.0018(5)
C22 0.0263(6) 0.0210(5) 0.0297(6) -0.0036(4) -0.0013(5) -0.0099(4)
C41 0.0226(6) 0.0416(8) 0.0283(6) 0.0073(6) 0.0050(5) 0.0003(5)
C38 0.0412(8) 0.0311(7) 0.0196(5) -0.0059(5) -0.0067(5) -0.0035(6)
C3 0.0478(8) 0.0260(6) 0.0182(5) 0.0098(4) -0.0035(5) -0.0019(6)
C34 0.0213(5) 0.0310(7) 0.0390(7) 0.0013(6) 0.0008(5) 0.0030(5)
C35 0.0322(7) 0.0311(7) 0.0406(8) -0.0044(6) 0.0084(6) -0.0022(6)
C39 0.0243(6) 0.0254(6) 0.0433(8) -0.0062(5) -0.0008(5) -0.0053(5)
C36 0.0334(7) 0.0517(10) 0.0283(6) -0.0002(6) 0.0083(5) -0.0161(7)
C33 0.0235(6) 0.0380(8) 0.0352(7) 0.0052(6) -0.0102(5) -0.0048(5)
O1 0.037(3) 0.032(4) 0.044(4) 0.019(3) -0.005(3) -0.003(3)
O4 0.023(4) 0.043(7) 0.019(4) -0.003(4) 0.006(3) 0.005(4)
O10 0.019(3) 0.012(6) 0.024(4) 0.005(3) -0.007(2) -0.005(3)
O8 0.056(8) 0.025(9) 0.024(5) -0.016(5) 0.013(5) -0.021(6)

loop_
_atom_type_symbol
_atom_type_description
_atom_type_scat_dispersion_real
_atom_type_scat_dispersion_imag
_atom_type_scat_source
C C 0.0033 0.0016 'International Tables Vol C Tables 4.2.6.8 and 6.1.1.4'
H H 0.0000 0.0000 'International Tables Vol C Tables 4.2.6.8 and 6.1.1.4'
Fe Fe 0.3463 0.8444 'International Tables Vol C Tables 4.2.6.8 and 6.1.1.4'
K K 0.2009 0.2494 'International Tables Vol C Tables 4.2.6.8 and 6.1.1.4'
N N 0.0061 0.0033 'International Tables Vol C Tables 4.2.6.8 and 6.1.1.4'
O O 0.0106 0.0060 'International Tables Vol C Tables 4.2.6.8 and 6.1.1.4'
P P 0.1023 0.0942 'International Tables Vol C Tables 4.2.6.8 and 6.1.1.4'

loop_
_geom_angle_atom_site_label_1
_geom_angle_atom_site_label_2
_geom_angle_atom_site_label_3
_geom_angle
_geom_angle_site_symmetry_1
_geom_angle_site_symmetry_3
P1 Fe1 P3 87.135(12) . .
P1 Fe1 P2 87.199(11) . .
P2 Fe1 P3 130.644(13) . .
N1 Fe1 P1 107.37(3) . .
N1 Fe1 P3 115.01(3) . .
N1 Fe1 P2 113.45(3) . .
O5 K1 O9 61.22(3) . .
O5 K1 C28 75.50(3) . 2_546
O5 K1 O1 119.20(14) . .
O5 K1 O10 61.44(18) . .
O2 K1 O5 169.87(3) . .
O2 K1 O9 120.21(3) . .
O2 K1 O7 62.96(3) . .
O2 K1 N2 86.28(4) . .
O2 K1 C28 114.00(3) . 2_546
O2 K1 O1 58.65(15) . .
O2 K1 O10 118.5(2) . .
O3 K1 O5 115.92(4) . .
O3 K1 O2 61.68(4) . .
O3 K1 O6 155.97(10) . .
O3 K1 O9 60.58(4) . .
O3 K1 O7 124.64(4) . .
O3 K1 N2 76.70(6) . .
O3 K1 C28 128.40(6) . 2_546
O6 K1 O5 60.62(3) . .
O6 K1 O2 117.02(4) . .
O6 K1 O9 121.84(4) . .
O6 K1 O7 59.88(5) . .
O6 K1 N2 79.27(8) . .
O6 K1 C28 75.16(8) . 2_546
O9 K1 C28 90.60(3) . 2_546
O7 K1 O5 118.47(3) . .
O7 K1 O9 165.64(3) . .
O7 K1 C28 75.90(3) . 2_546
N2 K1 O5 83.59(4) . .
N2 K1 O9 94.68(4) . .
N2 K1 O7 99.57(4) . .
N2 K1 C28 152.63(4) . 2_546
N2 K1 O1 81.81(15) . .
N2 K1 O10 90.7(4) . .
O1 K1 C28 93.04(16) . 2_546
O1 K1 O10 60.1(3) . .
O4 K1 O5 58.7(2) . .
O4 K1 O2 119.2(2) . .
O4 K1 N2 77.4(3) . .
O4 K1 C28 105.5(3) . 2_546
O4 K1 O1 159.2(3) . .
O4 K1 O10 119.9(3) . .
O10 K1 C28 63.9(4) . 2_546
O8 K1 O5 120.3(3) . .
O8 K1 O2 59.9(3) . .
O8 K1 N2 90.3(6) . .
O8 K1 C28 115.4(6) . 2_546
O8 K1 O1 118.4(3) . .
O8 K1 O4 62.0(4) . .
O8 K1 O10 178.1(4) . .
C26 P1 Fe1 112.09(3) . .
C26 P1 C1 100.33(5) . .
C7 P1 Fe1 112.64(3) . .
C7 P1 C26 105.72(4) . .
C7 P1 C1 97.89(5) . .
C1 P1 Fe1 125.72(3) . .
C25 P3 Fe1 110.74(3) . .
C25 P3 C20 99.02(5) . .
C25 P3 C23 98.49(5) . .
C20 P3 Fe1 126.40(4) . .
C20 P3 C23 98.98(5) . .
C23 P3 Fe1 118.39(4) . .
C12 P2 Fe1 111.31(3) . .
C12 P2 C17 99.61(5) . .
C12 P2 C14 98.21(5) . .
C17 P2 Fe1 124.86(4) . .
C14 P2 Fe1 118.74(4) . .
C14 P2 C17 99.55(5) . .
C42 O5 K1 109.84(8) . .
C42 O5 C31 111.25(10) . .
C31 O5 K1 109.07(8) . .
C37 O2 K1 110.10(8) . .
C35 O2 K1 109.85(9) . .
C35 O2 C37 113.35(11) . .
C40 O3 K1 120.79(10) . .
C40 O3 C38 114.91(12) . .
C38 O3 K1 117.27(13) . .
C32 O6 K1 118.78(9) . .
C33 O6 K1 119.54(11) . .
C33 O6 C32 113.83(16) . .
C41 O9 K1 111.44(8) . .
C41 O9 C39 113.26(12) . .
C39 O9 K1 103.66(8) . .
N2 N1 Fe1 178.05(11) . .
C7 C12 P2 115.09(7) . .
C7 C12 C11 119.23(9) . .
C11 C12 P2 125.66(8) . .
C25 C30 H30 119.8 . .
C29 C30 H30 119.8 . .
C29 C30 C25 120.42(11) . .
C34 O7 K1 113.15(9) . .
C34 O7 C36 112.93(13) . .
C36 O7 K1 111.95(9) . .
C25 C26 P1 113.44(7) . .
C27 C26 P1 127.08(8) . .
C27 C26 C25 119.47(9) . .
C12 C7 P1 113.72(7) . .
C12 C7 C8 119.86(9) . .
C8 C7 P1 126.29(8) . .
C30 C25 P3 125.25(8) . .
C30 C25 C26 119.63(9) . .
C26 C25 P3 115.12(7) . .
C26 C27 H27 119.8 . .
C28 C27 C26 120.41(11) . .
C28 C27 H27 119.8 . .
N1 N2 K1 175.45(11) . .
C7 C8 H8 119.8 . .
C9 C8 C7 120.44(10) . .
C9 C8 H8 119.8 . .
K1 C29 H29 84.5 2_556 .
C30 C29 K1 115.59(8) . 2_556
C30 C29 H29 120.0 . .
C28 C29 K1 70.36(7) . 2_556
C28 C29 C30 120.06(10) . .
C28 C29 H29 120.0 . .
P3 C20 H20 107.9 . .
C19 C20 P3 112.68(8) . .
C19 C20 H20 107.9 . .
C21 C20 P3 111.33(8) . .
C21 C20 H20 107.9 . .
C21 C20 C19 108.97(10) . .
C1 C2 H2 119.5 . .
C1 C2 C3 121.05(13) . .
C3 C2 H2 119.5 . .
C20 C19 H19A 109.5 . .
C20 C19 H19B 109.5 . .
C20 C19 H19C 109.5 . .
H19A C19 H19B 109.5 . .
H19A C19 H19C 109.5 . .
H19B C19 H19C 109.5 . .
K1 C28 H28 75.3 2_556 .
C27 C28 K1 109.28(7) . 2_556
C27 C28 H28 120.0 . .
C29 C28 K1 85.65(7) . 2_556
C29 C28 C27 119.96(10) . .
C29 C28 H28 120.0 . .
C1 C6 H6 119.4 . .
C5 C6 H6 119.4 . .
C5 C6 C1 121.14(12) . .
C2 C1 P1 123.49(9) . .
C2 C1 C6 117.58(10) . .
C6 C1 P1 118.80(8) . .
C12 C11 H11 119.7 . .
C10 C11 C12 120.68(10) . .
C10 C11 H11 119.7 . .
H18A C18 H18B 109.5 . .
H18A C18 H18C 109.5 . .
H18B C18 H18C 109.5 . .
C17 C18 H18A 109.5 . .
C17 C18 H18B 109.5 . .
C17 C18 H18C 109.5 . .
C20 C21 H21A 109.5 . .
C20 C21 H21B 109.5 . .
C20 C21 H21C 109.5 . .
H21A C21 H21B 109.5 . .
H21A C21 H21C 109.5 . .
H21B C21 H21C 109.5 . .
C8 C9 H9 120.1 . .
C8 C9 C10 119.80(10) . .
C10 C9 H9 120.1 . .
C11 C10 C9 119.99(10) . .
C11 C10 H10 120.0 . .
C9 C10 H10 120.0 . .
H24A C24 H24B 109.5 . .
H24A C24 H24C 109.5 . .
H24B C24 H24C 109.5 . .
C23 C24 H24A 109.5 . .
C23 C24 H24B 109.5 . .
C23 C24 H24C 109.5 . .
P3 C23 H23 109.1 . .
C24 C23 P3 110.29(8) . .
C24 C23 H23 109.1 . .
C24 C23 C22 108.70(10) . .
C22 C23 P3 110.39(8) . .
C22 C23 H23 109.1 . .
P2 C17 H17 108.3 . .
C18 C17 P2 110.64(7) . .
C18 C17 H17 108.3 . .
C18 C17 C16 109.86(10) . .
C16 C17 P2 111.30(8) . .
C16 C17 H17 108.3 . .
C17 C16 H16A 109.5 . .
C17 C16 H16B 109.5 . .
C17 C16 H16C 109.5 . .
H16A C16 H16B 109.5 . .
H16A C16 H16C 109.5 . .
H16B C16 H16C 109.5 . .
C6 C5 H5 119.8 . .
C4 C5 C6 120.44(13) . .
C4 C5 H5 119.8 . .
O2 C37 H37A 110.0 . .
O2 C37 H37B 110.0 . .
O2 C37 C38 108.50(11) . .
H37A C37 H37B 108.4 . .
C38 C37 H37A 110.0 . .
C38 C37 H37B 110.0 . .
O5 C42 H42A 109.9 . .
O5 C42 H42B 109.9 . .
O5 C42 C41 108.75(11) . .
H42A C42 H42B 108.3 . .
C41 C42 H42A 109.9 . .
C41 C42 H42B 109.9 . .
H15A C15 H15B 109.5 . .
H15A C15 H15C 109.5 . .
H15B C15 H15C 109.5 . .
C14 C15 H15A 109.5 . .
C14 C15 H15B 109.5 . .
C14 C15 H15C 109.5 . .
O5 C31 H31A 109.9 . .
O5 C31 H31B 109.9 . .
O5 C31 C32 109.07(10) . .
H31A C31 H31B 108.3 . .
C32 C31 H31A 109.9 . .
C32 C31 H31B 109.9 . .
H13A C13 H13B 109.5 . .
H13A C13 H13C 109.5 . .
H13B C13 H13C 109.5 . .
C14 C13 H13A 109.5 . .
C14 C13 H13B 109.5 . .
C14 C13 H13C 109.5 . .
P2 C14 H14 108.8 . .
C15 C14 P2 111.20(8) . .
C15 C14 H14 108.8 . .
C13 C14 P2 109.40(8) . .
C13 C14 C15 109.77(10) . .
C13 C14 H14 108.8 . .
O6 C32 C31 107.10(14) . .
O6 C32 H32A 110.3 . .
O6 C32 H32B 110.3 . .
C31 C32 H32A 110.3 . .
C31 C32 H32B 110.3 . .
H32A C32 H32B 108.5 . .
O10 C32 C31 121.8(6) . .
C5 C4 H4 120.5 . .
C3 C4 C5 119.00(11) . .
C3 C4 H4 120.5 . .
O3 C40 H40A 110.0 . .
O3 C40 H40B 110.0 . .
O3 C40 C39 108.61(12) . .
H40A C40 H40B 108.3 . .
H40C C40 H40D 107.2 . .
C39 C40 H40A 110.0 . .
C39 C40 H40B 110.0 . .
C39 C40 H40C 107.9 . .
C39 C40 H40D 107.9 . .
C39 C40 O8 117.7(7) . .
O8 C40 H40C 107.9 . .
O8 C40 H40D 107.9 . .
C23 C22 H22A 109.5 . .
C23 C22 H22B 109.5 . .
C23 C22 H22C 109.5 . .
H22A C22 H22B 109.5 . .
H22A C22 H22C 109.5 . .
H22B C22 H22C 109.5 . .
O9 C41 C42 115.15(12) . .
O9 C41 H41A 108.5 . .
O9 C41 H41B 108.5 . .
C42 C41 H41A 108.5 . .
C42 C41 H41B 108.5 . .
C42 C41 H41C 114.1 . .
C42 C41 H41D 114.1 . .
C42 C41 O4 87.3(4) . .
H41A C41 H41B 107.5 . .
H41C C41 H41D 111.3 . .
O4 C41 H41C 114.1 . .
O4 C41 H41D 114.1 . .
O3 C38 C37 106.85(12) . .
O3 C38 H38A 110.4 . .
O3 C38 H38B 110.4 . .
C37 C38 H38A 110.4 . .
C37 C38 H38B 110.4 . .
C37 C38 H38C 108.0 . .
C37 C38 H38D 108.0 . .
H38A C38 H38B 108.6 . .
H38C C38 H38D 107.2 . .
O8 C38 C37 117.3(10) . .
O8 C38 H38C 108.0 . .
O8 C38 H38D 108.0 . .
C2 C3 H3 119.6 . .
C4 C3 C2 120.73(13) . .
C4 C3 H3 119.6 . .
O7 C34 H34A 109.7 . .
O7 C34 H34B 109.7 . .
O7 C34 C33 109.66(12) . .
H34A C34 H34B 108.2 . .
H34C C34 H34D 106.4 . .
C33 C34 H34A 109.7 . .
C33 C34 H34B 109.7 . .
C33 C34 H34C 106.2 . .
C33 C34 H34D 106.2 . .
O1 C34 H34C 106.2 . .
O1 C34 H34D 106.2 . .
O1 C34 C33 124.7(4) . .
O2 C35 H35A 109.9 . .
O2 C35 H35B 109.9 . .
O2 C35 C36 108.81(13) . .
H35A C35 H35B 108.3 . .
C36 C35 H35A 109.9 . .
C36 C35 H35B 109.9 . .
O9 C39 C40 109.81(12) . .
O9 C39 H39A 109.7 . .
O9 C39 H39B 109.7 . .
C40 C39 H39A 109.7 . .
C40 C39 H39B 109.7 . .
C40 C39 H39C 107.5 . .
C40 C39 H39D 107.5 . .
H39A C39 H39B 108.2 . .
H39C C39 H39D 107.0 . .
O4 C39 C40 119.1(5) . .
O4 C39 H39C 107.5 . .
O4 C39 H39D 107.5 . .
O7 C36 C35 114.70(13) . .
O7 C36 H36A 108.6 . .
O7 C36 H36B 108.6 . .
C35 C36 H36A 108.6 . .
C35 C36 H36B 108.6 . .
C35 C36 H36C 113.8 . .
C35 C36 H36D 113.8 . .
C35 C36 O1 88.9(3) . .
H36A C36 H36B 107.6 . .
H36C C36 H36D 111.1 . .
O1 C36 H36C 113.8 . .
O1 C36 H36D 113.8 . .
O6 C33 C34 109.39(13) . .
O6 C33 H33A 109.8 . .
O6 C33 H33B 109.8 . .
C34 C33 H33A 109.8 . .
C34 C33 H33B 109.8 . .
C34 C33 H33C 107.3 . .
C34 C33 H33D 107.3 . .
H33A C33 H33B 108.2 . .
H33C C33 H33D 106.9 . .
O10 C33 C34 120.1(6) . .
O10 C33 H33C 107.3 . .
O10 C33 H33D 107.3 . .
C34 O1 K1 116.8(5) . .
C34 O1 C36 117.1(5) . .
C36 O1 K1 108.5(3) . .
C41 O4 K1 114.4(6) . .
C39 O4 K1 125.0(6) . .
C39 O4 C41 113.3(7) . .
C32 O10 K1 110.9(6) . .
C33 O10 K1 118.1(8) . .
C33 O10 C32 122.3(6) . .
C40 O8 K1 115.5(10) . .
C38 O8 K1 118.5(12) . .
C38 O8 C40 111.8(7) . .

loop_
_geom_bond_atom_site_label_1
_geom_bond_atom_site_label_2
_geom_bond_distance
_geom_bond_site_symmetry_2
Fe1 P1 2.1165(3) .
Fe1 P3 2.1393(3) .
Fe1 P2 2.1369(3) .
Fe1 N1 1.7740(10) .
K1 O5 2.8184(10) .
K1 O2 2.7607(10) .
K1 O3 2.6899(15) .
K1 O6 2.7374(12) .
K1 O9 2.9247(11) .
K1 O7 2.7970(12) .
K1 N2 2.7865(12) .
K1 C28 3.2248(12) 2_546
K1 O1 2.827(7) .
K1 O4 2.709(11) .
K1 O10 2.871(12) .
K1 O8 2.706(18) .
P1 C26 1.8542(10) .
P1 C7 1.8519(10) .
P1 C1 1.8618(10) .
P3 C25 1.8565(10) .
P3 C20 1.8840(11) .
P3 C23 1.8925(11) .
P2 C12 1.8547(10) .
P2 C17 1.8886(11) .
P2 C14 1.8881(11) .
O5 C42 1.4232(17) .
O5 C31 1.4294(16) .
O2 C37 1.4312(16) .
O2 C35 1.4103(19) .
O3 C40 1.402(2) .
O3 C38 1.430(2) .
O6 C32 1.4195(18) .
O6 C33 1.410(2) .
O9 C41 1.4230(18) .
O9 C39 1.4259(18) .
N1 N2 1.1386(15) .
C12 C7 1.4011(14) .
C12 C11 1.4022(14) .
C30 H30 0.9500 .
C30 C25 1.4014(14) .
C30 C29 1.3941(16) .
O7 C34 1.4075(19) .
O7 C36 1.4477(19) .
C26 C25 1.4065(14) .
C26 C27 1.4013(14) .
C7 C8 1.4022(14) .
C27 H27 0.9500 .
C27 C28 1.3982(16) .
C8 H8 0.9500 .
C8 C9 1.3939(15) .
C29 H29 0.9500 .
C29 C28 1.3921(19) .
C20 H20 1.0000 .
C20 C19 1.5290(17) .
C20 C21 1.5279(17) .
C2 H2 0.9500 .
C2 C1 1.3985(16) .
C2 C3 1.4004(18) .
C19 H19A 0.9800 .
C19 H19B 0.9800 .
C19 H19C 0.9800 .
C28 H28 0.9500 .
C6 H6 0.9500 .
C6 C1 1.4037(17) .
C6 C5 1.3973(16) .
C11 H11 0.9500 .
C11 C10 1.3931(15) .
C18 H18A 0.9800 .
C18 H18B 0.9800 .
C18 H18C 0.9800 .
C18 C17 1.5330(18) .
C21 H21A 0.9800 .
C21 H21B 0.9800 .
C21 H21C 0.9800 .
C9 H9 0.9500 .
C9 C10 1.3949(16) .
C10 H10 0.9500 .
C24 H24A 0.9800 .
C24 H24B 0.9800 .
C24 H24C 0.9800 .
C24 C23 1.5251(18) .
C23 H23 1.0000 .
C23 C22 1.5313(17) .
C17 H17 1.0000 .
C17 C16 1.5328(16) .
C16 H16A 0.9800 .
C16 H16B 0.9800 .
C16 H16C 0.9800 .
C5 H5 0.9500 .
C5 C4 1.393(2) .
C37 H37A 0.9900 .
C37 H37B 0.9900 .
C37 C38 1.487(2) .
C42 H42A 0.9900 .
C42 H42B 0.9900 .
C42 C41 1.506(2) .
C15 H15A 0.9800 .
C15 H15B 0.9800 .
C15 H15C 0.9800 .
C15 C14 1.5329(17) .
C31 H31A 0.9900 .
C31 H31B 0.9900 .
C31 C32 1.498(2) .
C13 H13A 0.9800 .
C13 H13B 0.9800 .
C13 H13C 0.9800 .
C13 C14 1.5283(18) .
C14 H14 1.0000 .
C32 H32A 0.9900 .
C32 H32B 0.9900 .
C32 O10 1.435(9) .
C4 H4 0.9500 .
C4 C3 1.384(2) .
C40 H40A 0.9900 .
C40 H40B 0.9900 .
C40 H40C 0.9900 .
C40 H40D 0.9900 .
C40 C39 1.491(2) .
C40 O8 1.499(13) .
C22 H22A 0.9800 .
C22 H22B 0.9800 .
C22 H22C 0.9800 .
C41 H41A 0.9900 .
C41 H41B 0.9900 .
C41 H41C 0.9900 .
C41 H41D 0.9900 .
C41 O4 1.626(10) .
C38 H38A 0.9900 .
C38 H38B 0.9900 .
C38 H38C 0.9900 .
C38 H38D 0.9900 .
C38 O8 1.383(12) .
C3 H3 0.9500 .
C34 H34A 0.9900 .
C34 H34B 0.9900 .
C34 H34C 0.9900 .
C34 H34D 0.9900 .
C34 C33 1.486(2) .
C34 O1 1.282(7) .
C35 H35A 0.9900 .
C35 H35B 0.9900 .
C35 C36 1.496(2) .
C39 H39A 0.9900 .
C39 H39B 0.9900 .
C39 H39C 0.9900 .
C39 H39D 0.9900 .
C39 O4 1.209(11) .
C36 H36A 0.9900 .
C36 H36B 0.9900 .
C36 H36C 0.9900 .
C36 H36D 0.9900 .
C36 O1 1.504(7) .
C33 H33A 0.9900 .
C33 H33B 0.9900 .
C33 H33C 0.9900 .
C33 H33D 0.9900 .
C33 O10 1.270(9) .
